data_7029831
loop_
_publ_author_name
'Nitschke, Christian'
'K\"ockerling, Martin'
'Bernhardt, Eduard'
'K\"uppers, Torsten'
'Willner, Helge'

_publ_section_title
;
 Structural diversity and spectral and thermal properties of the first
 alkaline earth metal tetracyanidoborates: [Mg(H2O)6][B(CN)4]2,
 [Mg(H2O)2][B(CN)4]2, [Mg(DMF)6][B(CN)4]2, [Ca(H2O)3][B(CN)4]2, and
 [Ca(H2O)2(CH3CN)][B(CN)4]2.
;
_journal_issue 19
_journal_name_full 'Dalton transactions (Cambridge, England : 2003)'
_journal_page_first 7128
_journal_page_last 7138
_journal_paper_doi 10.1039/c3dt51945g
_journal_volume 43
_journal_year 2014
_chemical_formula_moiety '(Ca 2+) (C4 B N4 1-)2 3(H2 O)'
_chemical_formula_sum 'C8 H6 B2 Ca N8 O3'
_chemical_formula_weight 323.91
_chemical_name_systematic
;
Calcium tris-aqua bis-tetracyanoborate
;
_space_group_IT_number 2
_symmetry_cell_setting triclinic
_symmetry_space_group_name_Hall '-P 1'
_symmetry_space_group_name_H-M 'P -1'
_atom_sites_solution_hydrogens difmap
_atom_sites_solution_primary direct
_atom_sites_solution_secondary difmap
_audit_creation_method 'ct.exe (M. K\"ockerling, 1996)'
_cell_angle_alpha 68.283(1)
_cell_angle_beta 89.223(1)
_cell_angle_gamma 63.152(1)
_cell_formula_units_Z 2
_cell_length_a 9.5347(2)
_cell_length_b 10.2205(2)
_cell_length_c 10.4874(2)
_cell_measurement_reflns_used 9962
_cell_measurement_temperature 173(2)
_cell_measurement_theta_max 42.81
_cell_measurement_theta_min 2.5
_cell_volume 832.45(3)
_computing_cell_refinement 'Bruker SMART'
_computing_data_collection 'Bruker SMART'
_computing_data_reduction 'Bruker SAINT'
_computing_molecular_graphics 'Bruker SHELXTL'
_computing_publication_material 'Bruker SHELXTL'
_computing_structure_refinement 'SHELXL-97 (Sheldrick, 1997)'
_computing_structure_solution 'SHELXS-97 (Sheldrick, 1990)'
_diffrn_ambient_temperature 173(2)
_diffrn_measured_fraction_theta_full 0.937
_diffrn_measured_fraction_theta_max 0.937
_diffrn_measurement_device_type 'CCD area detector'
_diffrn_measurement_method 'phi and omega scans'
_diffrn_radiation_monochromator graphite
_diffrn_radiation_source 'fine-focus sealed tube'
_diffrn_radiation_type MoK\a
_diffrn_radiation_wavelength 0.71073
_diffrn_reflns_av_R_equivalents 0.0212
_diffrn_reflns_av_sigmaI/netI 0.0180
_diffrn_reflns_limit_h_max 16
_diffrn_reflns_limit_h_min -18
_diffrn_reflns_limit_k_max 18
_diffrn_reflns_limit_k_min -19
_diffrn_reflns_limit_l_max 19
_diffrn_reflns_limit_l_min -19
_diffrn_reflns_number 44979
_diffrn_reflns_theta_full 42.81
_diffrn_reflns_theta_max 42.81
_diffrn_reflns_theta_min 3.52
_exptl_absorpt_coefficient_mu 0.397
_exptl_absorpt_correction_T_max 0.9651
_exptl_absorpt_correction_T_min 0.9072
_exptl_absorpt_correction_type multi-scan
_exptl_absorpt_process_details 'Bruker-Nonius SADABS'
_exptl_crystal_colour colourless
_exptl_crystal_density_diffrn 1.292
_exptl_crystal_density_method 'not measured'
_exptl_crystal_description needle
_exptl_crystal_F_000 328
_exptl_crystal_size_max 0.25
_exptl_crystal_size_mid 0.11
_exptl_crystal_size_min 0.09
_refine_diff_density_max 0.686
_refine_diff_density_min -0.220
_refine_diff_density_rms 0.058
_refine_ls_extinction_method none
_refine_ls_goodness_of_fit_ref 1.067
_refine_ls_hydrogen_treatment refall
_refine_ls_matrix_type full
_refine_ls_number_parameters 223
_refine_ls_number_reflns 11424
_refine_ls_number_restraints 0
_refine_ls_restrained_S_all 1.067
_refine_ls_R_factor_all 0.0335
_refine_ls_R_factor_gt 0.0279
_refine_ls_shift/su_max 0.002
_refine_ls_shift/su_mean 0.000
_refine_ls_structure_factor_coef Fsqd
_refine_ls_weighting_details 'calc w=1/[\s^2^(Fo^2^)+(0.0403P)^2^+0.0935P] where P=(Fo^2^+2Fc^2^)/3'
_refine_ls_weighting_scheme calc
_refine_ls_wR_factor_gt 0.0763
_refine_ls_wR_factor_ref 0.0785
_reflns_number_gt 10189
_reflns_number_total 11424
_reflns_threshold_expression >2sigma(I)
_cod_data_source_file c3dt51945g1.cif
_cod_data_source_block Ca_BCN_H2O
_cod_depositor_comments
;
The following automatic conversions were performed:

'_symmetry_cell_setting' value 'Triclinic' changed to 'triclinic'
according to
/usr/data/users/saulius/crontab/automatic-downloads/rss-feeds/RSC/lib/dictionaries/cif_core.dic
dictionary named 'cif_core.dic' version 2.4.2 from 2011-04-26.

Automatic conversion script
Id: cif_fix_values 2281 2013-09-26 08:29:07Z andrius 

 Adding full bibliography for
 ./tmp-cod-update-bibliographies-12899/cifs/7029831.cif.
;
_cod_original_sg_symbol_H-M P-1
_cod_database_code 7029831

loop_
_symmetry_equiv_pos_as_xyz
'x, y, z'
'-x, -y, -z'

loop_
_atom_site_label
_atom_site_type_symbol
_atom_site_fract_x
_atom_site_fract_y
_atom_site_fract_z
_atom_site_U_iso_or_equiv
_atom_site_adp_type
_atom_site_occupancy
_atom_site_symmetry_multiplicity
_atom_site_calc_flag
Ca1 Ca 0.864416(10) 0.588309(10) 0.309936(9) 0.01251(2) Uani 1 1 d
O1 O 1.13314(4) 0.38366(4) 0.46201(4) 0.01485(5) Uani 1 1 d
H1 H 1.1495(14) 0.2910(14) 0.4787(12) 0.035(3) Uiso 1 1 d
H2 H 1.2129(15) 0.3865(14) 0.4257(13) 0.038(3) Uiso 1 1 d
O2 O 1.03464(6) 0.67635(6) 0.17945(5) 0.02577(8) Uani 1 1 d
H3 H 0.9919(17) 0.7687(18) 0.1115(15) 0.051(4) Uiso 1 1 d
H4 H 1.1138(17) 0.6210(17) 0.1520(14) 0.052(4) Uiso 1 1 d
O3 O 0.96397(7) 0.39662(7) 0.20393(6) 0.03481(12) Uani 1 1 d
H5 H 0.9038(17) 0.4047(17) 0.1371(15) 0.052(4) Uiso 1 1 d
H6 H 1.023(2) 0.300(2) 0.2528(17) 0.071(5) Uiso 1 1 d
B1 B 0.55335(6) 1.21722(6) 0.12973(5) 0.01531(7) Uani 1 1 d
N1 N 0.73957(6) 0.88998(6) 0.24321(5) 0.02304(8) Uani 1 1 d
C1 C 0.66286(6) 1.02723(6) 0.19804(5) 0.01777(7) Uani 1 1 d
N2 N 0.32430(7) 1.29550(7) -0.08021(6) 0.02633(9) Uani 1 1 d
C2 C 0.42118(6) 1.26266(6) 0.00694(5) 0.01980(8) Uani 1 1 d
N3 N 0.39445(8) 1.33246(9) 0.31570(7) 0.03352(12) Uani 1 1 d
C3 C 0.46418(6) 1.28074(7) 0.24053(6) 0.02042(8) Uani 1 1 d
N4 N 0.74019(8) 1.35944(8) 0.03337(8) 0.03147(11) Uani 1 1 d
C4 C 0.66129(6) 1.29983(6) 0.07140(6) 0.02013(8) Uani 1 1 d
B2 B 0.73910(6) 0.14521(6) 0.64978(6) 0.01647(8) Uani 1 1 d
N5 N 0.84684(7) 0.34767(7) 0.48959(6) 0.02645(9) Uani 1 1 d
C5 C 0.80569(6) 0.26059(6) 0.56061(6) 0.01948(8) Uani 1 1 d
N6 N 0.42105(6) 0.31819(7) 0.64845(6) 0.02551(9) Uani 1 1 d
C6 C 0.55416(6) 0.24839(6) 0.64554(6) 0.01916(8) Uani 1 1 d
N7 N 0.79310(9) -0.08078(7) 0.54726(8) 0.03581(13) Uani 1 1 d
C7 C 0.76653(7) 0.01804(7) 0.58621(6) 0.02325(9) Uani 1 1 d
N8 N 0.88444(10) -0.03273(10) 0.92421(7) 0.04181(16) Uani 1 1 d
C8 C 0.82700(7) 0.04624(7) 0.80855(6) 0.02492(10) Uani 1 1 d

loop_
_atom_site_aniso_label
_atom_site_aniso_U_11
_atom_site_aniso_U_22
_atom_site_aniso_U_33
_atom_site_aniso_U_23
_atom_site_aniso_U_13
_atom_site_aniso_U_12
Ca1 0.01128(3) 0.01225(3) 0.01140(3) -0.00422(2) 0.00117(2) -0.00406(2)
O1 0.01331(12) 0.01428(12) 0.01545(13) -0.00735(10) 0.00257(10) -0.00442(10)
O2 0.02302(18) 0.02328(18) 0.02317(18) -0.00391(15) 0.00973(14) -0.00944(15)
O3 0.0372(3) 0.0239(2) 0.0312(2) -0.01652(19) -0.0093(2) -0.00044(19)
B1 0.01557(18) 0.01398(17) 0.01385(17) -0.00555(14) 0.00172(14) -0.00517(15)
N1 0.0254(2) 0.01463(16) 0.02194(18) -0.00517(14) 0.00256(15) -0.00571(15)
C1 0.01900(18) 0.01513(16) 0.01573(16) -0.00536(13) 0.00138(13) -0.00617(14)
N2 0.0233(2) 0.0261(2) 0.0221(2) -0.01084(17) -0.00449(16) -0.00494(17)
C2 0.01943(18) 0.01793(18) 0.01703(18) -0.00725(15) -0.00074(14) -0.00481(15)
N3 0.0316(3) 0.0404(3) 0.0283(2) -0.0205(2) 0.0137(2) -0.0122(2)
C3 0.01924(19) 0.0221(2) 0.01798(18) -0.00949(16) 0.00471(15) -0.00741(16)
N4 0.0291(2) 0.0274(2) 0.0422(3) -0.0148(2) 0.0145(2) -0.0168(2)
C4 0.02003(19) 0.01715(18) 0.0222(2) -0.00850(16) 0.00583(16) -0.00783(16)
B2 0.01452(18) 0.01355(17) 0.0186(2) -0.00468(15) 0.00321(15) -0.00609(15)
N5 0.0251(2) 0.02146(19) 0.0326(2) -0.00775(18) 0.01048(18) -0.01379(17)
C5 0.01655(17) 0.01592(17) 0.0238(2) -0.00647(15) 0.00565(15) -0.00742(15)
N6 0.01571(17) 0.0299(2) 0.0268(2) -0.01086(18) 0.00499(15) -0.00829(16)
C6 0.01558(17) 0.02026(19) 0.01980(18) -0.00717(15) 0.00392(14) -0.00796(15)
N7 0.0410(3) 0.0218(2) 0.0404(3) -0.0165(2) 0.0012(3) -0.0086(2)
C7 0.0239(2) 0.01576(18) 0.0263(2) -0.00784(17) 0.00305(18) -0.00703(17)
N8 0.0443(4) 0.0435(4) 0.0248(3) 0.0022(2) -0.0061(2) -0.0234(3)
C8 0.0231(2) 0.0232(2) 0.0221(2) -0.00287(18) 0.00004(17) -0.01103(19)

loop_
_atom_type_symbol
_atom_type_description
_atom_type_scat_dispersion_real
_atom_type_scat_dispersion_imag
_atom_type_scat_source
C C 0.0033 0.0016 'International Tables Vol C Tables 4.2.6.8 and 6.1.1.4'
H H 0.0000 0.0000 'International Tables Vol C Tables 4.2.6.8 and 6.1.1.4'
B B 0.0013 0.0007 'International Tables Vol C Tables 4.2.6.8 and 6.1.1.4'
N N 0.0061 0.0033 'International Tables Vol C Tables 4.2.6.8 and 6.1.1.4'
O O 0.0106 0.0060 'International Tables Vol C Tables 4.2.6.8 and 6.1.1.4'
Ca Ca 0.2262 0.3064 'International Tables Vol C Tables 4.2.6.8 and 6.1.1.4'

loop_
_geom_angle_atom_site_label_1
_geom_angle_atom_site_label_2
_geom_angle_atom_site_label_3
_geom_angle
_geom_angle_site_symmetry_1
_geom_angle_site_symmetry_3
O2 Ca1 O3 81.75(2) . .
O2 Ca1 O1 78.596(15) . .
O3 Ca1 O1 77.850(15) . .
O2 Ca1 O1 110.084(16) . 2_766
O3 Ca1 O1 143.792(16) . 2_766
O1 Ca1 O1 71.630(13) . 2_766
O2 Ca1 N6 143.250(18) . 2_666
O3 Ca1 N6 116.93(2) . 2_666
O1 Ca1 N6 133.978(16) . 2_666
O1 Ca1 N6 74.392(16) 2_766 2_666
O2 Ca1 N2 88.48(2) . 2_675
O3 Ca1 N2 71.164(18) . 2_675
O1 Ca1 N2 147.834(15) . 2_675
O1 Ca1 N2 140.423(15) 2_766 2_675
N6 Ca1 N2 70.506(19) 2_666 2_675
O2 Ca1 N1 72.886(17) . .
O3 Ca1 N1 140.370(19) . .
O1 Ca1 N1 124.335(16) . .
O1 Ca1 N1 74.865(15) 2_766 .
N6 Ca1 N1 73.447(19) 2_666 .
N2 Ca1 N1 78.101(18) 2_675 .
O2 Ca1 N5 145.383(18) . .
O3 Ca1 N5 77.62(2) . .
O1 Ca1 N5 70.114(16) . .
O1 Ca1 N5 74.057(17) 2_766 .
N6 Ca1 N5 71.360(19) 2_666 .
N2 Ca1 N5 110.30(2) 2_675 .
N1 Ca1 N5 137.916(18) . .
O2 Ca1 Ca1 95.178(13) . 2_766
O3 Ca1 Ca1 111.626(13) . 2_766
O1 Ca1 Ca1 35.868(8) . 2_766
O1 Ca1 Ca1 35.761(8) 2_766 2_766
N6 Ca1 Ca1 105.158(13) 2_666 2_766
N2 Ca1 Ca1 175.662(14) 2_675 2_766
N1 Ca1 Ca1 100.727(13) . 2_766
N5 Ca1 Ca1 67.725(15) . 2_766
Ca1 O1 Ca1 108.371(13) . 2_766
C3 B1 C4 108.93(4) . .
C3 B1 C1 111.29(4) . .
C4 B1 C1 109.44(4) . .
C3 B1 C2 108.09(4) . .
C4 B1 C2 110.73(4) . .
C1 B1 C2 108.36(4) . .
C1 N1 Ca1 167.74(5) . .
N1 C1 B1 177.52(5) . .
C2 N2 Ca1 166.18(5) . 2_675
N2 C2 B1 178.96(6) . .
N3 C3 B1 176.92(6) . .
N4 C4 B1 177.82(6) . .
C6 B2 C5 109.38(4) . .
C6 B2 C8 108.24(4) . .
C5 B2 C8 112.94(5) . .
C6 B2 C7 110.07(4) . .
C5 B2 C7 109.14(4) . .
C8 B2 C7 107.04(4) . .
C5 N5 Ca1 165.85(5) . .
N5 C5 B2 175.97(6) . .
C6 N6 Ca1 167.34(5) . 2_666
N6 C6 B2 176.90(6) . .
N7 C7 B2 175.92(7) . .
N8 C8 B2 174.37(7) . .

loop_
_geom_bond_atom_site_label_1
_geom_bond_atom_site_label_2
_geom_bond_distance
_geom_bond_site_symmetry_2
Ca1 O2 2.3800(4) .
Ca1 O3 2.4246(5) .
Ca1 O1 2.5070(4) .
Ca1 O1 2.5135(4) 2_766
Ca1 N6 2.5375(5) 2_666
Ca1 N2 2.5539(5) 2_675
Ca1 N1 2.5542(5) .
Ca1 N5 2.5615(5) .
Ca1 Ca1 4.07117(19) 2_766
O1 Ca1 2.5135(4) 2_766
B1 C3 1.5899(7) .
B1 C4 1.5912(8) .
B1 C1 1.5917(7) .
B1 C2 1.5920(7) .
N1 C1 1.1480(7) .
N2 C2 1.1477(7) .
N2 Ca1 2.5539(5) 2_675
N3 C3 1.1488(7) .
N4 C4 1.1499(8) .
B2 C6 1.5848(7) .
B2 C5 1.5850(7) .
B2 C8 1.5886(8) .
B2 C7 1.5911(8) .
N5 C5 1.1479(7) .
N6 C6 1.1480(7) .
N6 Ca1 2.5375(5) 2_666
N7 C7 1.1500(8) .
N8 C8 1.1476(9) .
